data_4323442
loop_
_publ_author_name
'Pauli Kofod'
'Pernille Harris'
'Sine Larsen'

_publ_contact_author 'Dr. Pauli Kofod'
_publ_contact_author_email paulik@virgil.ruc.dk
_publ_section_title
;
 NMR Spectroscopic Characterization of Methylcobalt(III) Compounds with
 Classical Ligands. Crystal Structures of [Co(NH3)5(CH3)]S2O6,
 trans-[Co(en)2(NH3)(CH3)]S2O6 (en = 1,2-Ethanediamine), and
 [Co(NH3)6]-mer,trans-[Co(NO2)3(NH3)2(CH3)]2-trans-[Co(NO2)4(NH3)2]
;
_journal_name_full 'Inorganic Chemistry'
_journal_page_first 2258
_journal_page_last 2266
_journal_paper_doi 10.1021/ic961264i
_journal_volume 36
_journal_year 1997
_chemical_formula_moiety 'Co(NH3)5(CH3) S2O6'
_chemical_formula_sum 'C H18 Co N5 O6 S2'
_chemical_formula_weight 319.25
_chemical_name_systematic
; 
 ? 
;
_space_group_IT_number 14
_symmetry_cell_setting monoclinic
_symmetry_space_group_name_Hall '-P 2yn'
_symmetry_space_group_name_H-M 'P 1 21/n 1'
_atom_sites_solution_hydrogens geom
_atom_sites_solution_primary direct
_atom_sites_solution_secondary difmap
_audit_creation_method SHELXL
_cell_angle_alpha 90.00
_cell_angle_beta 98.280(13)
_cell_angle_gamma 90.00
_cell_formula_units_Z 4
_cell_length_a 6.4856(9)
_cell_length_b 18.0720(11)
_cell_length_c 9.7854(14)
_cell_measurement_reflns_used 20
_cell_measurement_temperature 122.0(5)
_cell_measurement_theta_max 22.93
_cell_measurement_theta_min 18.28
_cell_volume 1135.0(2)
_computing_cell_refinement 'CAD-4 Software (Enraf-Nonius, 1989)'
_computing_data_collection 'CAD-4 Software (Enraf-Nonius, 1989)'
_computing_data_reduction 'DREADD (Blessing, 1987)'
_computing_molecular_graphics 'OrtepII (Johnson, 1976)'
_computing_publication_material
;
SHELXL-93 (Sheldrick, 1993) and PLATON (Spek, 1990) 
;
_computing_structure_refinement 'SHELXL-93 (Sheldrick, 1993)'
_computing_structure_solution 'SHELXS-86 (Sheldrick, 1990)'
_diffrn_ambient_temperature 122.0(5)
_diffrn_measurement_device 'Enraf Nonius CAD4'
_diffrn_measurement_method \w-2\q
_diffrn_radiation_monochromator graphite
_diffrn_radiation_source 'fine-focus sealed tube'
_diffrn_radiation_type MoK\a
_diffrn_radiation_wavelength 0.71073
_diffrn_reflns_av_R_equivalents 0.0132
_diffrn_reflns_av_sigmaI/netI 0.0390
_diffrn_reflns_limit_h_max 11
_diffrn_reflns_limit_h_min -11
_diffrn_reflns_limit_k_max 32
_diffrn_reflns_limit_k_min 0
_diffrn_reflns_limit_l_max 17
_diffrn_reflns_limit_l_min 0
_diffrn_reflns_number 13575
_diffrn_reflns_theta_max 39.99
_diffrn_reflns_theta_min 2.25
_diffrn_standards_decay_% 8
_diffrn_standards_interval_time 166.7
_diffrn_standards_number 5
_exptl_absorpt_coefficient_mu 1.900
_exptl_absorpt_correction_T_max 0.839
_exptl_absorpt_correction_T_min 0.751
_exptl_absorpt_correction_type integration
_exptl_crystal_colour orange
_exptl_crystal_density_diffrn 1.868
_exptl_crystal_description rod
_exptl_crystal_F_000 664
_exptl_crystal_size_max 0.15
_exptl_crystal_size_mid 0.14
_exptl_crystal_size_min 0.12
_refine_diff_density_max 0.763
_refine_diff_density_min -1.011
_refine_diff_density_rms 0.117
_refine_ls_extinction_method none
_refine_ls_goodness_of_fit_all 1.116
_refine_ls_goodness_of_fit_obs 1.118
_refine_ls_matrix_type full
_refine_ls_number_parameters 208
_refine_ls_number_reflns 6914
_refine_ls_number_restraints 0
_refine_ls_restrained_S_all 1.193
_refine_ls_restrained_S_obs 1.118
_refine_ls_R_factor_all 0.0623
_refine_ls_R_factor_obs 0.0391
_refine_ls_shift/esd_max -0.039
_refine_ls_shift/esd_mean 0.002
_refine_ls_structure_factor_coef Fsqd
_refine_ls_weighting_details 'w=1/[\s^2^(Fo^2^)+(0.0226P)^2^+0.6270P] where P=(Fo^2^+2Fc^2^)/3'
_refine_ls_weighting_scheme calc
_refine_ls_wR_factor_all 0.0890
_refine_ls_wR_factor_obs 0.0728
_reflns_number_observed 5331
_reflns_number_total 6948
_reflns_observed_criterion >2sigma(I)
_cod_data_source_file ic961264i_1.cif
_cod_data_source_block pauli2
_cod_depositor_comments
;
The following automatic conversions were performed:

'_refine_ls_weighting_scheme' value 'calc
w=1/[\s^2^(Fo^2^)+(0.0226P)^2^+0.6270P] where P=(Fo^2^+2Fc^2^)/3' was
changed to 'calc'. New tag '_refine_ls_weighting_details' was
created. The value of the new tag was set to
'w=1/[\s^2^(Fo^2^)+(0.0226P)^2^+0.6270P] where P=(Fo^2^+2Fc^2^)/3'.

Automatic conversion script
Id: cif_fix_values 3143 2015-03-26 13:38:13Z robertas 
;
_cod_original_sg_symbol_H-M 'P 21/n'
_cod_database_code 4323442

loop_
_symmetry_equiv_pos_as_xyz
'x, y, z'
'x+1/2, -y+1/2, z+1/2'
'-x, -y, -z'
'-x-1/2, y-1/2, -z-1/2'

loop_
_atom_site_aniso_label
_atom_site_aniso_U_11
_atom_site_aniso_U_22
_atom_site_aniso_U_33
_atom_site_aniso_U_23
_atom_site_aniso_U_13
_atom_site_aniso_U_12
Co 0.01250(7) 0.00938(7) 0.00688(6) -0.00001(5) 0.00238(5) 0.00001(6)
C1 0.0143(5) 0.0188(6) 0.0140(5) 0.0003(4) 0.0013(4) -0.0016(5)
N2 0.0201(6) 0.0130(5) 0.0111(5) -0.0007(4) 0.0022(4) 0.0026(4)
N3 0.0196(6) 0.0122(5) 0.0127(5) 0.0011(4) 0.0030(4) -0.0019(4)
N4 0.0227(6) 0.0168(5) 0.0112(5) -0.0014(4) 0.0031(4) 0.0043(5)
N5 0.0206(6) 0.0163(5) 0.0106(5) 0.0021(4) 0.0015(4) -0.0033(4)
N6 0.0153(5) 0.0174(5) 0.0139(5) 0.0007(4) 0.0018(4) 0.0003(5)
S1 0.01371(13) 0.01101(13) 0.00862(11) 0.00036(9) 0.00118(9) 0.00067(10)
S2 0.01334(13) 0.01137(14) 0.01098(12) 0.00130(9) -0.00016(10) -0.00162(10)
O12 0.0214(5) 0.0134(4) 0.0146(4) 0.0037(3) 0.0022(4) -0.0035(4)
O11 0.0154(4) 0.0209(5) 0.0089(4) 0.0005(3) -0.0006(3) -0.0006(4)
O13 0.0238(6) 0.0174(5) 0.0134(4) -0.0030(3) 0.0032(4) 0.0066(4)
O21 0.0187(5) 0.0211(5) 0.0133(4) 0.0017(4) -0.0033(4) -0.0028(4)
O23 0.0182(5) 0.0176(5) 0.0174(5) -0.0022(4) 0.0039(4) 0.0033(4)
O22 0.0246(6) 0.0148(5) 0.0194(5) 0.0065(4) -0.0010(4) -0.0069(4)

loop_
_atom_site_label
_atom_site_type_symbol
_atom_site_fract_x
_atom_site_fract_y
_atom_site_fract_z
_atom_site_U_iso_or_equiv
_atom_site_thermal_displace_type
_atom_site_occupancy
_atom_site_calc_flag
_atom_site_refinement_flags
_atom_site_disorder_group
Co Co 0.26748(3) 0.124564(11) 0.76388(2) 0.00949(4) Uani 1 d . .
C1 C 0.5576(2) 0.12764(10) 0.85999(15) 0.0158(2) Uani 1 d . .
N2 N 0.3467(2) 0.05006(7) 0.63384(13) 0.0147(2) Uani 1 d . .
N3 N 0.3263(2) 0.20707(7) 0.64298(13) 0.0148(2) Uani 1 d . .
N4 N 0.1860(3) 0.19768(8) 0.89563(14) 0.0168(2) Uani 1 d . .
N5 N 0.2094(2) 0.04390(8) 0.88954(13) 0.0159(2) Uani 1 d . .
N6 N -0.0379(2) 0.12141(8) 0.65651(13) 0.0156(2) Uani 1 d . .
H11 H 0.5553(45) 0.1287(16) 0.9544(30) 0.039(8) Uiso 1 d . .
H12 H 0.6258(45) 0.0859(16) 0.8418(28) 0.037(7) Uiso 1 d . .
H13 H 0.6256(39) 0.1711(14) 0.8366(25) 0.025(6) Uiso 1 d . .
H21 H 0.4246(40) 0.0145(14) 0.6790(26) 0.027(6) Uiso 1 d . .
H22 H 0.2497(47) 0.0254(15) 0.5945(29) 0.034(7) Uiso 1 d . .
H23 H 0.4121(49) 0.0670(17) 0.5733(31) 0.046(8) Uiso 1 d . .
H31 H 0.4164(45) 0.2408(16) 0.6840(28) 0.036(7) Uiso 1 d . .
H32 H 0.2165(47) 0.2306(15) 0.6080(28) 0.034(7) Uiso 1 d . .
H33 H 0.3887(48) 0.1979(16) 0.5797(30) 0.038(8) Uiso 1 d . .
H41 H 0.0986(48) 0.2268(17) 0.8555(31) 0.039(8) Uiso 1 d . .
H42 H 0.1038(63) 0.1809(22) 0.9480(40) 0.075(12) Uiso 1 d . .
H43 H 0.2791(63) 0.2265(21) 0.9310(38) 0.072(12) Uiso 1 d . .
H51 H 0.0846(56) 0.0307(18) 0.8819(34) 0.053(9) Uiso 1 d . .
H52 H 0.2349(58) 0.0511(20) 0.9751(38) 0.065(10) Uiso 1 d . .
H53 H 0.2496(60) 0.0000(21) 0.8708(38) 0.069(11) Uiso 1 d . .
H61 H -0.0851(46) 0.0832(17) 0.6638(28) 0.036(8) Uiso 1 d . .
H62 H -0.0397(40) 0.1275(14) 0.5661(27) 0.025(6) Uiso 1 d . .
H63 H -0.1103(50) 0.1565(18) 0.6818(30) 0.048(9) Uiso 1 d . .
S1 S 0.40477(5) 0.13293(2) 0.26283(3) 0.01115(6) Uani 1 d . .
S2 S 0.08306(5) 0.11762(2) 0.27772(3) 0.01209(6) Uani 1 d . .
O12 O 0.4136(2) 0.20393(6) 0.19342(11) 0.0165(2) Uani 1 d . .
O11 O 0.5116(2) 0.13249(6) 0.40420(10) 0.0153(2) Uani 1 d . .
O13 O 0.4552(2) 0.07019(6) 0.18134(11) 0.0182(2) Uani 1 d . .
O21 O -0.0160(2) 0.11865(7) 0.13479(11) 0.0183(2) Uani 1 d . .
O23 O 0.0298(2) 0.17989(6) 0.36001(12) 0.0176(2) Uani 1 d . .
O22 O 0.0730(2) 0.04648(6) 0.34663(12) 0.0200(2) Uani 1 d . .

loop_
_atom_type_symbol
_atom_type_description
_atom_type_scat_dispersion_real
_atom_type_scat_dispersion_imag
_atom_type_scat_source
C C 0.0033 0.0016 'International Tables Vol C Tables 4.2.6.8 and 6.1.1.4'
H H 0.0000 0.0000 'International Tables Vol C Tables 4.2.6.8 and 6.1.1.4'
N N 0.0061 0.0033 'International Tables Vol C Tables 4.2.6.8 and 6.1.1.4'
O O 0.0106 0.0060 'International Tables Vol C Tables 4.2.6.8 and 6.1.1.4'
Co Co 0.3494 0.9721 'International Tables Vol C Tables 4.2.6.8 and 6.1.1.4'
S S 0.1246 0.1234 'International Tables Vol C Tables 4.2.6.8 and 6.1.1.4'

loop_
_geom_angle_atom_site_label_1
_geom_angle_atom_site_label_2
_geom_angle_atom_site_label_3
_geom_angle
_geom_angle_site_symmetry_1
_geom_angle_site_symmetry_3
_geom_angle_publ_flag
N2 Co N4 178.99(6) . . ?
N2 Co N3 92.19(6) . . ?
N4 Co N3 88.78(6) . . ?
N2 Co N5 89.34(6) . . ?
N4 Co N5 89.69(6) . . ?
N3 Co N5 178.35(6) . . ?
N2 Co C1 90.44(6) . . ?
N4 Co C1 89.79(7) . . ?
N3 Co C1 90.63(6) . . ?
N5 Co C1 88.76(7) . . ?
N2 Co N6 88.46(6) . . ?
N4 Co N6 91.32(6) . . ?
N3 Co N6 88.30(6) . . ?
N5 Co N6 92.33(6) . . ?
C1 Co N6 178.44(6) . . ?
O13 S1 O11 113.84(7) . . ?
O13 S1 O12 113.90(7) . . ?
O11 S1 O12 113.75(7) . . ?
O13 S1 S2 103.68(6) . . ?
O11 S1 S2 105.73(5) . . ?
O12 S1 S2 104.53(5) . . ?
O21 S2 O23 114.57(7) . . ?
O21 S2 O22 114.43(7) . . ?
O23 S2 O22 113.36(7) . . ?
O21 S2 S1 103.55(5) . . ?
O23 S2 S1 104.51(5) . . ?
O22 S2 S1 104.82(6) . . ?

loop_
_geom_bond_atom_site_label_1
_geom_bond_atom_site_label_2
_geom_bond_distance
_geom_bond_site_symmetry_2
_geom_bond_publ_flag
Co N2 1.9707(13) . ?
Co N4 1.9708(13) . ?
Co N3 1.9744(13) . ?
Co N5 1.9779(13) . ?
Co C1 1.980(2) . ?
Co N6 2.1048(14) . ?
S1 O13 1.4504(11) . ?
S1 O11 1.4552(11) . ?
S1 O12 1.4567(11) . ?
S1 S2 2.1305(6) . ?
S2 O21 1.4528(11) . ?
S2 O23 1.4541(12) . ?
S2 O22 1.4576(11) . ?

loop_
_geom_torsion_atom_site_label_1
_geom_torsion_atom_site_label_2
_geom_torsion_atom_site_label_3
_geom_torsion_atom_site_label_4
_geom_torsion
_geom_torsion_site_symmetry_1
_geom_torsion_site_symmetry_2
_geom_torsion_site_symmetry_3
_geom_torsion_site_symmetry_4
_geom_torsion_publ_flag
O13 S1 S2 O21 -60.07(7) . . . . ?
O11 S1 S2 O21 179.88(7) . . . . ?
O12 S1 S2 O21 59.52(7) . . . . ?
O13 S1 S2 O23 179.66(7) . . . . ?
O11 S1 S2 O23 59.60(7) . . . . ?
O12 S1 S2 O23 -60.75(7) . . . . ?
O13 S1 S2 O22 60.18(7) . . . . ?
O11 S1 S2 O22 -59.87(7) . . . . ?
O12 S1 S2 O22 179.77(7) . . . . ?
H11 C1 N6 H61 -73.4(29) . . . . ?
